data_2215319
loop_
_publ_author_name
'Li, Zhen-Jiang'
'Gao, Li'
'Meng, A-lan'
'Huang, Jun-e'

_publ_section_title
;
 <i>N</i>-(3,4-Dimethoxybenzylidene)-4-methylaniline
;
_journal_issue 10
_journal_name_full 'Acta Crystallographica Section E'
_journal_page_first o4086
_journal_paper_doi 10.1107/S1600536807043784
_journal_volume 63
_journal_year 2007
_chemical_formula_iupac 'C16 H17 N O2'
_chemical_formula_moiety 'C16 H17 N O2'
_chemical_formula_sum 'C16 H17 N O2'
_chemical_formula_weight 255.31
_chemical_name_systematic
;
<i>N</i>-(3,4-Dimethoxybenzylidene)-4-methylaniline
;
_space_group_IT_number 2
_symmetry_cell_setting triclinic
_symmetry_space_group_name_Hall '-P 1'
_symmetry_space_group_name_H-M 'P -1'
_atom_sites_solution_hydrogens geom
_atom_sites_solution_primary direct
_atom_sites_solution_secondary difmap
_audit_creation_method SHELXL-97
_cell_angle_alpha 67.84(3)
_cell_angle_beta 81.97(3)
_cell_angle_gamma 68.41(3)
_cell_formula_units_Z 4
_cell_length_a 9.777(2)
_cell_length_b 12.304(3)
_cell_length_c 13.716(3)
_cell_measurement_reflns_used 2566
_cell_measurement_temperature 293(2)
_cell_measurement_theta_max 26.97
_cell_measurement_theta_min 1.60
_cell_volume 1420.9(7)
_computing_cell_refinement 'SAINT (Bruker, 1999)'
_computing_data_collection 'SMART (Bruker, 1998)'
_computing_data_reduction 'SAINT (Bruker, 1999)'
_computing_molecular_graphics 'SHELXTL (Bruker, 1999)'
_computing_publication_material 'SHELXTL (Bruker, 1999)'
_computing_structure_refinement 'SHELXL97 (Sheldrick, 1997)'
_computing_structure_solution 'SHELXS97 (Sheldrick, 1997)'
_diffrn_ambient_temperature 293(2)
_diffrn_measured_fraction_theta_full 0.978
_diffrn_measured_fraction_theta_max 0.978
_diffrn_measurement_device_type 'Bruker P4'
_diffrn_measurement_method '\w scans'
_diffrn_radiation_monochromator graphite
_diffrn_radiation_source 'fine-focus sealed tube'
_diffrn_radiation_type MoK\a
_diffrn_radiation_wavelength 0.71073
_diffrn_reflns_av_R_equivalents 0.0181
_diffrn_reflns_av_sigmaI/netI 0.0590
_diffrn_reflns_limit_h_max 11
_diffrn_reflns_limit_h_min 0
_diffrn_reflns_limit_k_max 14
_diffrn_reflns_limit_k_min -14
_diffrn_reflns_limit_l_max 16
_diffrn_reflns_limit_l_min -16
_diffrn_reflns_number 6427
_diffrn_reflns_theta_full 26.97
_diffrn_reflns_theta_max 26.97
_diffrn_reflns_theta_min 1.60
_diffrn_standards_decay_% 0
_diffrn_standards_interval_count 200
_diffrn_standards_number 3
_exptl_absorpt_coefficient_mu 0.079
_exptl_absorpt_correction_type none
_exptl_crystal_colour colourless
_exptl_crystal_density_diffrn 1.194
_exptl_crystal_density_method 'not measured'
_exptl_crystal_description slice
_exptl_crystal_F_000 544
_exptl_crystal_size_max 0.54
_exptl_crystal_size_mid 0.34
_exptl_crystal_size_min 0.18
_refine_diff_density_max 0.210
_refine_diff_density_min -0.216
_refine_ls_extinction_method none
_refine_ls_goodness_of_fit_ref 1.009
_refine_ls_hydrogen_treatment constr
_refine_ls_matrix_type full
_refine_ls_number_parameters 343
_refine_ls_number_reflns 6059
_refine_ls_number_restraints 0
_refine_ls_restrained_S_all 1.009
_refine_ls_R_factor_all 0.1732
_refine_ls_R_factor_gt 0.0633
_refine_ls_shift/su_max 0.000
_refine_ls_shift/su_mean 0.000
_refine_ls_structure_factor_coef Fsqd
_refine_ls_weighting_details 'calc w=1/[\s^2^(Fo^2^)+(0.1145P)^2^+0.0112P] where P=(Fo^2^+2Fc^2^)/3'
_refine_ls_weighting_scheme calc
_refine_ls_wR_factor_gt 0.1754
_refine_ls_wR_factor_ref 0.2289
_reflns_number_gt 2536
_reflns_number_total 6059
_reflns_threshold_expression I>2\s(I)
_cod_data_source_file at2373.cif
_cod_data_source_block I
_cod_original_cell_volume 1420.9(5)
_cod_database_code 2215319
_cod_database_fobs_code 2215319

loop_
_symmetry_equiv_pos_as_xyz
'x, y, z'
'-x, -y, -z'

loop_
_atom_site_type_symbol
_atom_site_label
_atom_site_fract_x
_atom_site_fract_y
_atom_site_fract_z
_atom_site_U_iso_or_equiv
_atom_site_adp_type
_atom_site_calc_flag
_atom_site_refinement_flags
_atom_site_occupancy
O O1 0.0106(2) 0.25461(19) 0.48495(17) 0.0722(6) Uani d . 1
O O2 0.1218(2) 0.42907(18) 0.42852(17) 0.0717(6) Uani d . 1
N N1 0.2567(3) -0.0024(2) 0.24077(19) 0.0627(7) Uani d . 1
C C1 -0.0405(4) 0.1520(3) 0.5273(3) 0.0725(9) Uani d . 1
H H1B -0.1079 0.1623 0.5838 0.109 Uiso calc R 1
H H1C 0.0414 0.0759 0.5534 0.109 Uiso calc R 1
H H1D -0.0897 0.1484 0.4733 0.109 Uiso calc R 1
C C2 0.1898(4) 0.5212(3) 0.4088(3) 0.0797(10) Uani d . 1
H H2A 0.1461 0.5691 0.4536 0.120 Uiso calc R 1
H H2B 0.1753 0.5758 0.3365 0.120 Uiso calc R 1
H H2C 0.2932 0.4801 0.4233 0.120 Uiso calc R 1
C C3 0.1688(3) 0.3528(3) 0.3719(2) 0.0593(8) Uani d . 1
C C4 0.2673(4) 0.3626(3) 0.2896(3) 0.0697(9) Uani d . 1
H H4A 0.3061 0.4267 0.2682 0.084 Uiso calc R 1
C C5 0.3089(4) 0.2773(3) 0.2383(2) 0.0706(9) Uani d . 1
H H5A 0.3758 0.2848 0.1830 0.085 Uiso calc R 1
C C6 0.2528(3) 0.1816(3) 0.2678(2) 0.0611(8) Uani d . 1
C C7 0.1506(3) 0.1716(3) 0.3515(2) 0.0584(8) Uani d . 1
H H7A 0.1118 0.1077 0.3721 0.070 Uiso calc R 1
C C8 0.1082(3) 0.2557(3) 0.4025(2) 0.0562(7) Uani d . 1
C C9 0.3004(3) 0.0904(3) 0.2150(2) 0.0650(8) Uani d . 1
H H9A 0.3664 0.1007 0.1593 0.078 Uiso calc R 1
C C10 0.3127(3) -0.0892(3) 0.1876(2) 0.0555(7) Uani d . 1
C C11 0.4502(3) -0.1165(3) 0.1398(2) 0.0644(8) Uani d . 1
H H11A 0.5126 -0.0751 0.1405 0.077 Uiso calc R 1
C C12 0.4950(3) -0.2034(3) 0.0918(2) 0.0677(9) Uani d . 1
H H12A 0.5875 -0.2200 0.0606 0.081 Uiso calc R 1
C C13 0.4047(4) -0.2682(3) 0.0885(2) 0.0650(8) Uani d . 1
C C14 0.2682(3) -0.2403(3) 0.1360(2) 0.0670(9) Uani d . 1
H H14A 0.2053 -0.2808 0.1344 0.080 Uiso calc R 1
C C15 0.2223(3) -0.1537(3) 0.1862(2) 0.0637(8) Uani d . 1
H H15A 0.1309 -0.1386 0.2190 0.076 Uiso calc R 1
C C16 0.4536(5) -0.3650(3) 0.0369(3) 0.0969(12) Uani d . 1
H H16A 0.3779 -0.3998 0.0442 0.145 Uiso calc R 1
H H16B 0.5420 -0.4302 0.0700 0.145 Uiso calc R 1
H H16C 0.4722 -0.3267 -0.0365 0.145 Uiso calc R 1
O O3 0.5841(2) 0.44440(17) 0.40783(16) 0.0687(6) Uani d . 1
O O4 0.5223(2) 0.24385(17) 0.49333(16) 0.0646(6) Uani d . 1
N N2 0.7675(3) -0.0204(2) 0.25563(19) 0.0574(6) Uani d . 1
C C17 0.5994(5) 0.5632(3) 0.3599(3) 0.0958(13) Uani d . 1
H H17A 0.5550 0.6120 0.4039 0.144 Uiso calc R 1
H H17B 0.5516 0.6050 0.2926 0.144 Uiso calc R 1
H H17C 0.7019 0.5533 0.3508 0.144 Uiso calc R 1
C C18 0.4808(4) 0.1364(2) 0.5426(2) 0.0670(9) Uani d . 1
H H18A 0.4218 0.1435 0.6036 0.100 Uiso calc R 1
H H18B 0.5673 0.0632 0.5635 0.100 Uiso calc R 1
H H18C 0.4250 0.1298 0.4941 0.100 Uiso calc R 1
C C19 0.6072(3) 0.2496(2) 0.4041(2) 0.0522(7) Uani d . 1
C C20 0.6583(3) 0.1595(2) 0.3597(2) 0.0536(7) Uani d . 1
H H20A 0.6346 0.0871 0.3901 0.064 Uiso calc R 1
C C21 0.7467(3) 0.1750(3) 0.2685(2) 0.0562(7) Uani d . 1
C C22 0.7822(4) 0.2827(3) 0.2256(3) 0.0709(9) Uani d . 1
H H22A 0.8426 0.2930 0.1666 0.085 Uiso calc R 1
C C23 0.7294(4) 0.3750(3) 0.2692(2) 0.0695(9) Uani d . 1
H H23A 0.7531 0.4473 0.2386 0.083 Uiso calc R 1
C C24 0.6415(3) 0.3607(3) 0.3581(2) 0.0553(7) Uani d . 1
C C25 0.7994(3) 0.0788(3) 0.2206(2) 0.0628(8) Uani d . 1
H H25A 0.8595 0.0908 0.1615 0.075 Uiso calc R 1
C C26 0.8191(3) -0.1072(3) 0.2028(2) 0.0521(7) Uani d . 1
C C27 0.8563(3) -0.2335(3) 0.2632(2) 0.0600(8) Uani d . 1
H H27A 0.8492 -0.2584 0.3361 0.072 Uiso calc R 1
C C28 0.9039(3) -0.3226(3) 0.2161(3) 0.0638(8) Uani d . 1
H H28A 0.9299 -0.4068 0.2579 0.077 Uiso calc R 1
C C29 0.9134(3) -0.2882(3) 0.1071(3) 0.0637(8) Uani d . 1
C C30 0.8748(3) -0.1628(3) 0.0483(3) 0.0700(9) Uani d . 1
H H30A 0.8808 -0.1382 -0.0247 0.084 Uiso calc R 1
C C31 0.8277(3) -0.0725(3) 0.0934(2) 0.0616(8) Uani d . 1
H H31A 0.8016 0.0115 0.0511 0.074 Uiso calc R 1
C C32 0.9638(4) -0.3868(4) 0.0562(3) 0.0951(12) Uani d . 1
H H32A 0.9644 -0.3470 -0.0189 0.143 Uiso calc R 1
H H32B 0.8977 -0.4331 0.0753 0.143 Uiso calc R 1
H H32C 1.0612 -0.4426 0.0800 0.143 Uiso calc R 1

loop_
_atom_site_aniso_label
_atom_site_aniso_U_11
_atom_site_aniso_U_22
_atom_site_aniso_U_33
_atom_site_aniso_U_12
_atom_site_aniso_U_13
_atom_site_aniso_U_23
O1 0.0888(16) 0.0727(14) 0.0692(15) -0.0405(12) 0.0212(13) -0.0353(12)
O2 0.0855(16) 0.0604(12) 0.0766(15) -0.0309(11) 0.0077(13) -0.0291(12)
N1 0.0647(16) 0.0733(17) 0.0546(16) -0.0276(14) 0.0007(13) -0.0239(14)
C1 0.083(2) 0.079(2) 0.064(2) -0.0421(19) 0.0124(18) -0.0262(18)
C2 0.078(2) 0.071(2) 0.103(3) -0.0294(18) -0.006(2) -0.039(2)
C3 0.065(2) 0.0547(18) 0.0549(19) -0.0182(15) -0.0088(16) -0.0155(15)
C4 0.079(2) 0.065(2) 0.065(2) -0.0329(17) 0.0000(19) -0.0145(17)
C5 0.082(2) 0.080(2) 0.0513(19) -0.0373(19) 0.0063(17) -0.0174(17)
C6 0.069(2) 0.0673(19) 0.0460(17) -0.0223(16) -0.0066(16) -0.0175(15)
C7 0.0627(19) 0.0593(18) 0.0534(19) -0.0239(15) -0.0067(16) -0.0149(15)
C8 0.0638(19) 0.0568(17) 0.0465(17) -0.0194(15) -0.0010(15) -0.0177(15)
C9 0.072(2) 0.082(2) 0.0430(18) -0.0313(18) 0.0042(16) -0.0216(17)
C10 0.0565(19) 0.0662(18) 0.0445(17) -0.0235(15) 0.0003(14) -0.0180(15)
C11 0.0546(19) 0.080(2) 0.061(2) -0.0280(16) 0.0021(16) -0.0241(17)
C12 0.0541(19) 0.080(2) 0.063(2) -0.0200(16) 0.0120(16) -0.0258(18)
C13 0.078(2) 0.071(2) 0.0435(17) -0.0237(18) -0.0001(17) -0.0194(16)
C14 0.067(2) 0.084(2) 0.061(2) -0.0358(18) 0.0003(17) -0.0282(18)
C15 0.0558(18) 0.084(2) 0.0563(19) -0.0318(16) 0.0070(15) -0.0254(17)
C16 0.119(3) 0.102(3) 0.077(3) -0.036(2) 0.015(2) -0.046(2)
O3 0.0907(16) 0.0543(12) 0.0674(14) -0.0357(11) 0.0120(12) -0.0221(11)
O4 0.0832(15) 0.0566(12) 0.0595(14) -0.0342(11) 0.0207(12) -0.0237(10)
N2 0.0576(15) 0.0620(15) 0.0515(15) -0.0195(12) 0.0045(12) -0.0216(13)
C17 0.172(4) 0.069(2) 0.064(2) -0.065(2) 0.012(2) -0.0236(18)
C18 0.085(2) 0.0540(18) 0.058(2) -0.0311(16) 0.0137(18) -0.0136(15)
C19 0.0545(17) 0.0520(16) 0.0482(17) -0.0224(13) 0.0028(14) -0.0126(14)
C20 0.0580(18) 0.0483(15) 0.0530(18) -0.0200(13) -0.0011(15) -0.0145(14)
C21 0.0561(18) 0.0637(18) 0.0494(17) -0.0231(15) 0.0018(15) -0.0187(15)
C22 0.087(2) 0.079(2) 0.056(2) -0.0466(19) 0.0202(18) -0.0237(18)
C23 0.092(2) 0.068(2) 0.058(2) -0.0460(19) 0.0091(19) -0.0188(17)
C24 0.0635(19) 0.0545(17) 0.0502(18) -0.0257(15) -0.0024(15) -0.0151(15)
C25 0.064(2) 0.072(2) 0.0532(19) -0.0241(16) 0.0066(16) -0.0245(17)
C26 0.0444(16) 0.0606(18) 0.0504(17) -0.0164(13) 0.0037(14) -0.0214(15)
C27 0.0542(18) 0.074(2) 0.0518(18) -0.0234(15) 0.0014(15) -0.0211(16)
C28 0.0553(18) 0.0662(19) 0.070(2) -0.0195(15) 0.0021(16) -0.0259(17)
C29 0.0544(19) 0.082(2) 0.067(2) -0.0250(17) 0.0045(17) -0.0398(19)
C30 0.070(2) 0.091(2) 0.053(2) -0.0255(19) -0.0013(17) -0.0310(19)
C31 0.0617(19) 0.0698(19) 0.0503(18) -0.0208(15) -0.0022(15) -0.0192(16)
C32 0.108(3) 0.098(3) 0.095(3) -0.033(2) 0.015(2) -0.059(2)

loop_
_atom_type_symbol
_atom_type_description
_atom_type_scat_dispersion_real
_atom_type_scat_dispersion_imag
_atom_type_scat_source
C C 0.0033 0.0016 'International Tables Vol C Tables 4.2.6.8 and 6.1.1.4'
H H 0.0000 0.0000 'International Tables Vol C Tables 4.2.6.8 and 6.1.1.4'
N N 0.0061 0.0033 'International Tables Vol C Tables 4.2.6.8 and 6.1.1.4'
O O 0.0106 0.0060 'International Tables Vol C Tables 4.2.6.8 and 6.1.1.4'

loop_
_geom_angle_atom_site_label_1
_geom_angle_atom_site_label_2
_geom_angle_atom_site_label_3
_geom_angle
C8 O1 C1 117.5(2)
C3 O2 C2 117.9(3)
C9 N1 C10 120.0(3)
O1 C1 H1B 109.5
O1 C1 H1C 109.5
H1B C1 H1C 109.5
O1 C1 H1D 109.5
H1B C1 H1D 109.5
H1C C1 H1D 109.5
O2 C2 H2A 109.5
O2 C2 H2B 109.5
H2A C2 H2B 109.5
O2 C2 H2C 109.5
H2A C2 H2C 109.5
H2B C2 H2C 109.5
O2 C3 C4 125.5(3)
O2 C3 C8 115.1(3)
C4 C3 C8 119.3(3)
C3 C4 C5 120.2(3)
C3 C4 H4A 119.9
C5 C4 H4A 119.9
C6 C5 C4 121.3(3)
C6 C5 H5A 119.4
C4 C5 H5A 119.4
C5 C6 C7 118.9(3)
C5 C6 C9 120.7(3)
C7 C6 C9 120.4(3)
C8 C7 C6 120.4(3)
C8 C7 H7A 119.8
C6 C7 H7A 119.8
C7 C8 O1 125.4(3)
C7 C8 C3 119.9(3)
O1 C8 C3 114.7(3)
N1 C9 C6 123.8(3)
N1 C9 H9A 118.1
C6 C9 H9A 118.1
C11 C10 C15 118.2(3)
C11 C10 N1 125.5(3)
C15 C10 N1 116.3(3)
C12 C11 C10 121.0(3)
C12 C11 H11A 119.5
C10 C11 H11A 119.5
C11 C12 C13 121.6(3)
C11 C12 H12A 119.2
C13 C12 H12A 119.2
C14 C13 C12 117.0(3)
C14 C13 C16 121.0(3)
C12 C13 C16 122.0(3)
C13 C14 C15 121.9(3)
C13 C14 H14A 119.0
C15 C14 H14A 119.0
C14 C15 C10 120.3(3)
C14 C15 H15A 119.9
C10 C15 H15A 119.9
C13 C16 H16A 109.5
C13 C16 H16B 109.5
H16A C16 H16B 109.5
C13 C16 H16C 109.5
H16A C16 H16C 109.5
H16B C16 H16C 109.5
C24 O3 C17 118.5(2)
C19 O4 C18 117.4(2)
C25 N2 C26 120.0(3)
O3 C17 H17A 109.5
O3 C17 H17B 109.5
H17A C17 H17B 109.5
O3 C17 H17C 109.5
H17A C17 H17C 109.5
H17B C17 H17C 109.5
O4 C18 H18A 109.5
O4 C18 H18B 109.5
H18A C18 H18B 109.5
O4 C18 H18C 109.5
H18A C18 H18C 109.5
H18B C18 H18C 109.5
C20 C19 O4 125.7(3)
C20 C19 C24 120.1(3)
O4 C19 C24 114.2(2)
C19 C20 C21 120.7(3)
C19 C20 H20A 119.7
C21 C20 H20A 119.7
C22 C21 C20 118.6(3)
C22 C21 C25 121.0(3)
C20 C21 C25 120.4(3)
C23 C22 C21 121.0(3)
C23 C22 H22A 119.5
C21 C22 H22A 119.5
C22 C23 C24 120.5(3)
C22 C23 H23A 119.8
C24 C23 H23A 119.8
O3 C24 C23 125.7(3)
O3 C24 C19 115.3(3)
C23 C24 C19 119.0(3)
N2 C25 C21 123.4(3)
N2 C25 H25A 118.3
C21 C25 H25A 118.3
C27 C26 C31 118.3(3)
C27 C26 N2 118.1(3)
C31 C26 N2 123.6(3)
C28 C27 C26 120.8(3)
C28 C27 H27A 119.6
C26 C27 H27A 119.6
C27 C28 C29 121.0(3)
C27 C28 H28A 119.5
C29 C28 H28A 119.5
C30 C29 C28 117.6(3)
C30 C29 C32 121.9(3)
C28 C29 C32 120.5(3)
C29 C30 C31 122.5(3)
C29 C30 H30A 118.8
C31 C30 H30A 118.8
C30 C31 C26 119.9(3)
C30 C31 H31A 120.1
C26 C31 H31A 120.1
C29 C32 H32A 109.5
C29 C32 H32B 109.5
H32A C32 H32B 109.5
C29 C32 H32C 109.5
H32A C32 H32C 109.5
H32B C32 H32C 109.5

loop_
_geom_bond_atom_site_label_1
_geom_bond_atom_site_label_2
_geom_bond_distance
O1 C8 1.374(3)
O1 C1 1.418(3)
O2 C3 1.352(3)
O2 C2 1.440(3)
N1 C9 1.274(4)
N1 C10 1.420(3)
C1 H1B 0.9600
C1 H1C 0.9600
C1 H1D 0.9600
C2 H2A 0.9600
C2 H2B 0.9600
C2 H2C 0.9600
C3 C4 1.377(4)
C3 C8 1.424(4)
C4 C5 1.387(4)
C4 H4A 0.9300
C5 C6 1.381(4)
C5 H5A 0.9300
C6 C7 1.412(4)
C6 C9 1.461(4)
C7 C8 1.372(4)
C7 H7A 0.9300
C9 H9A 0.9300
C10 C11 1.391(4)
C10 C15 1.394(4)
C11 C12 1.370(4)
C11 H11A 0.9300
C12 C13 1.405(4)
C12 H12A 0.9300
C13 C14 1.383(4)
C13 C16 1.507(4)
C14 C15 1.388(4)
C14 H14A 0.9300
C15 H15A 0.9300
C16 H16A 0.9600
C16 H16B 0.9600
C16 H16C 0.9600
O3 C24 1.356(3)
O3 C17 1.414(3)
O4 C19 1.373(3)
O4 C18 1.420(3)
N2 C25 1.270(3)
N2 C26 1.416(3)
C17 H17A 0.9600
C17 H17B 0.9600
C17 H17C 0.9600
C18 H18A 0.9600
C18 H18B 0.9600
C18 H18C 0.9600
C19 C20 1.366(3)
C19 C24 1.416(4)
C20 C21 1.410(4)
C20 H20A 0.9300
C21 C22 1.384(4)
C21 C25 1.464(4)
C22 C23 1.382(4)
C22 H22A 0.9300
C23 C24 1.382(4)
C23 H23A 0.9300
C25 H25A 0.9300
C26 C27 1.389(4)
C26 C31 1.396(4)
C27 C28 1.382(4)
C27 H27A 0.9300
C28 C29 1.392(4)
C28 H28A 0.9300
C29 C30 1.375(4)
C29 C32 1.518(4)
C30 C31 1.376(4)
C30 H30A 0.9300
C31 H31A 0.9300
C32 H32A 0.9600
C32 H32B 0.9600
C32 H32C 0.9600

loop_
_geom_hbond_atom_site_label_D
_geom_hbond_atom_site_label_H
_geom_hbond_atom_site_label_A
_geom_hbond_site_symmetry_A
_geom_hbond_distance_DH
_geom_hbond_distance_HA
_geom_hbond_distance_DA
_geom_hbond_angle_DHA
_geom_hbond_publ_flag
C2 H2A O1 2_566 0.96 2.52 3.439(4) 161 yes
C17 H17A O4 2_666 0.96 2.51 3.459(4) 169 yes

loop_
_geom_torsion_atom_site_label_1
_geom_torsion_atom_site_label_2
_geom_torsion_atom_site_label_3
_geom_torsion_atom_site_label_4
_geom_torsion
C2 O2 C3 C4 -6.4(4)
C2 O2 C3 C8 173.8(3)
O2 C3 C4 C5 179.1(3)
C8 C3 C4 C5 -1.1(5)
C3 C4 C5 C6 0.3(5)
C4 C5 C6 C7 0.4(5)
C4 C5 C6 C9 -178.4(3)
C5 C6 C7 C8 -0.1(4)
C9 C6 C7 C8 178.6(3)
C6 C7 C8 O1 -179.6(3)
C6 C7 C8 C3 -0.8(4)
C1 O1 C8 C7 6.1(4)
C1 O1 C8 C3 -172.8(3)
O2 C3 C8 C7 -178.8(2)
C4 C3 C8 C7 1.4(4)
O2 C3 C8 O1 0.2(4)
C4 C3 C8 O1 -179.6(3)
C10 N1 C9 C6 -177.7(2)
C5 C6 C9 N1 177.5(3)
C7 C6 C9 N1 -1.2(5)
C9 N1 C10 C11 27.7(4)
C9 N1 C10 C15 -154.0(3)
C15 C10 C11 C12 0.6(4)
N1 C10 C11 C12 179.0(3)
C10 C11 C12 C13 0.1(5)
C11 C12 C13 C14 0.0(5)
C11 C12 C13 C16 -179.3(3)
C12 C13 C14 C15 -0.9(5)
C16 C13 C14 C15 178.4(3)
C13 C14 C15 C10 1.7(5)
C11 C10 C15 C14 -1.5(4)
N1 C10 C15 C14 -180.0(3)
C18 O4 C19 C20 -1.6(4)
C18 O4 C19 C24 178.6(2)
O4 C19 C20 C21 -179.1(3)
C24 C19 C20 C21 0.6(4)
C19 C20 C21 C22 0.9(4)
C19 C20 C21 C25 -179.2(3)
C20 C21 C22 C23 -1.8(5)
C25 C21 C22 C23 178.3(3)
C21 C22 C23 C24 1.1(5)
C17 O3 C24 C23 7.8(4)
C17 O3 C24 C19 -172.9(3)
C22 C23 C24 O3 179.7(3)
C22 C23 C24 C19 0.4(5)
C20 C19 C24 O3 179.4(2)
O4 C19 C24 O3 -0.8(4)
C20 C19 C24 C23 -1.2(4)
O4 C19 C24 C23 178.5(3)
C26 N2 C25 C21 178.0(2)
C22 C21 C25 N2 -178.5(3)
C20 C21 C25 N2 1.6(4)
C25 N2 C26 C27 145.1(3)
C25 N2 C26 C31 -38.2(4)
C31 C26 C27 C28 1.5(4)
N2 C26 C27 C28 178.4(3)
C26 C27 C28 C29 -1.1(4)
C27 C28 C29 C30 0.5(4)
C27 C28 C29 C32 -179.2(3)
C28 C29 C30 C31 -0.2(5)
C32 C29 C30 C31 179.4(3)
C29 C30 C31 C26 0.6(5)
C27 C26 C31 C30 -1.2(4)
N2 C26 C31 C30 -177.9(3)

loop_
_cod_related_entry_id
_cod_related_entry_database
_cod_related_entry_code
1 ChemSpider 836329
